data_7027127
loop_
_publ_author_name
'Huang, Yuh-Feng'
'Lii, Kwang-Hwa'

_publ_section_title
;
 Organically templated inorganic/organic hybrid materials: hydrothermal
 synthesis and structural characterization of
 [C4H12N2][In2(C2O4)(HPO4)3]&#x00B7;H2O
;
_journal_issue 24
_journal_name_full 'Journal of the Chemical Society, Dalton Transactions'
_journal_page_first 4085
_journal_paper_doi 10.1039/a807345g
_journal_year 1998
_chemical_formula_sum 'C6 H17 In2 N2 O17 P3'
_chemical_formula_weight 711.77
_chemical_name_systematic
; 
 ? 
;
_space_group_IT_number 4
_symmetry_space_group_name_Hall 'P 2yb'
_symmetry_space_group_name_H-M 'P 1 21 1'
_atom_sites_solution_hydrogens geom
_atom_sites_solution_primary direct
_atom_sites_solution_secondary difmap
_audit_creation_method SHELXL
_cell_angle_alpha 90.00
_cell_angle_beta 107.6560(10)
_cell_angle_gamma 90.00
_cell_formula_units_Z 2
_cell_length_a 6.5052(2)
_cell_length_b 17.5005(2)
_cell_length_c 8.1811(2)
_cell_measurement_reflns_used 3255
_cell_measurement_temperature 293(2)
_cell_volume 887.50(4)
_computing_structure_refinement 'SHELXL-93 (Sheldrick, 1993)'
_computing_structure_solution 'SHELXS-86 (Sheldrick, 1990)'
_diffrn_ambient_temperature 293(2)
_diffrn_measurement_device 'Seimens Smart CCD'
_diffrn_radiation_monochromator graphite
_diffrn_radiation_source 'fine-focus sealed tube'
_diffrn_radiation_type MoK\a
_diffrn_radiation_wavelength 0.71073
_diffrn_reflns_av_R_equivalents 0.0353
_diffrn_reflns_av_sigmaI/netI 0.0785
_diffrn_reflns_limit_h_max 8
_diffrn_reflns_limit_h_min -8
_diffrn_reflns_limit_k_max 22
_diffrn_reflns_limit_k_min -22
_diffrn_reflns_limit_l_max 8
_diffrn_reflns_limit_l_min -10
_diffrn_reflns_number 5228
_diffrn_reflns_theta_max 27.85
_diffrn_reflns_theta_min 2.33
_exptl_absorpt_coefficient_mu 2.966
_exptl_absorpt_correction_T_max 0.956
_exptl_absorpt_correction_T_min 0.815
_exptl_absorpt_correction_type empirical
_exptl_crystal_colour colorless
_exptl_crystal_density_diffrn 2.663
_exptl_crystal_description bladed
_exptl_crystal_F_000 692
_exptl_crystal_size_max 0.12mm
_exptl_crystal_size_mid 0.05mm
_exptl_crystal_size_min 0.01mm
_refine_diff_density_max 0.904
_refine_diff_density_min -0.834
_refine_diff_density_rms 0.189
_refine_ls_abs_structure_details 'Flack H D (1983), Acta Cryst. A39, 876-881'
_refine_ls_abs_structure_Flack 0.47(4)
_refine_ls_extinction_coef 0.0060(6)
_refine_ls_extinction_expression Fc^*^=kFc[1+0.001xFc^2^\l^3^/sin(2\q)]^-1/4^
_refine_ls_extinction_method SHELXL
_refine_ls_goodness_of_fit_all 0.999
_refine_ls_goodness_of_fit_obs 1.008
_refine_ls_matrix_type full
_refine_ls_number_parameters 271
_refine_ls_number_reflns 3644
_refine_ls_number_restraints 0
_refine_ls_restrained_S_all 0.999
_refine_ls_restrained_S_obs 1.008
_refine_ls_R_factor_all 0.0562
_refine_ls_R_factor_obs 0.0435
_refine_ls_shift/esd_max 0.000
_refine_ls_shift/esd_mean 0.000
_refine_ls_structure_factor_coef Fsqd
_refine_ls_weighting_details 'w=1/[\s^2^(Fo^2^)+(0.0504P)^2^+0.0000P] where P=(Fo^2^+2Fc^2^)/3'
_refine_ls_weighting_scheme calc
_refine_ls_wR_factor_all 0.1012
_refine_ls_wR_factor_obs 0.0944
_reflns_number_observed 3151
_reflns_number_total 3644
_reflns_observed_criterion >2sigma(I)
_cod_data_source_file 807345Gsup1.cif
_cod_data_source_block 1
_cod_depositor_comments
;
The following automatic conversions were performed:

'_refine_ls_weighting_scheme' value 'calc
w=1/[\s^2^(Fo^2^)+(0.0504P)^2^+0.0000P] where P=(Fo^2^+2Fc^2^)/3' was
changed to 'calc'. New tag '_refine_ls_weighting_details' was
created. The value of the new tag was set to
'w=1/[\s^2^(Fo^2^)+(0.0504P)^2^+0.0000P] where P=(Fo^2^+2Fc^2^)/3'.

Automatic conversion script
Id: cif_fix_values 3143 2015-03-26 13:38:13Z robertas 
;
_cod_database_code 7027127

loop_
_symmetry_equiv_pos_as_xyz
'x, y, z'
'-x, y+1/2, -z'

loop_
_atom_site_aniso_label
_atom_site_aniso_U_11
_atom_site_aniso_U_22
_atom_site_aniso_U_33
_atom_site_aniso_U_23
_atom_site_aniso_U_13
_atom_site_aniso_U_12
In1 0.0097(3) 0.0097(3) 0.0107(3) 0.0010(3) 0.0023(3) 0.0000(3)
In2 0.0097(3) 0.0106(3) 0.0102(3) 0.0005(3) 0.0018(3) 0.0003(3)
P1 0.0082(13) 0.0106(14) 0.0087(12) 0.0003(10) 0.0013(10) 0.0022(10)
P2 0.0114(13) 0.0130(13) 0.0109(13) -0.0008(11) 0.0038(10) -0.0024(10)
P3 0.0132(13) 0.0089(12) 0.0146(12) 0.0037(10) 0.0044(10) 0.0028(10)
O1 0.011(3) 0.009(5) 0.020(4) -0.007(3) 0.006(3) -0.005(3)
O2 0.009(3) 0.020(4) 0.016(3) 0.005(4) 0.001(3) 0.000(4)
O3 0.013(4) 0.013(3) 0.010(3) -0.006(3) -0.001(3) -0.001(3)
O4 0.016(4) 0.018(4) 0.013(4) 0.005(3) 0.003(3) -0.001(3)
O5 0.011(4) 0.016(4) 0.013(4) -0.003(3) 0.001(3) 0.002(3)
O6 0.021(4) 0.018(4) 0.005(3) 0.002(3) 0.002(3) -0.007(3)
O7 0.015(3) 0.015(4) 0.015(3) 0.005(4) 0.004(3) 0.003(4)
O8 0.015(3) 0.014(4) 0.017(4) 0.004(4) 0.007(3) 0.000(4)
O9 0.017(4) 0.008(3) 0.022(4) 0.000(3) 0.006(3) 0.000(3)
O10 0.025(4) 0.018(4) 0.020(4) 0.000(3) 0.005(3) 0.005(3)
O11 0.036(5) 0.018(4) 0.017(4) 0.004(3) 0.014(4) 0.007(4)
O12 0.017(4) 0.010(4) 0.016(4) 0.008(3) 0.000(3) 0.004(3)
O13 0.011(3) 0.010(3) 0.013(4) 0.004(3) 0.001(3) 0.000(3)
O14 0.017(4) 0.013(4) 0.013(4) -0.007(3) -0.005(3) -0.006(3)
O15 0.022(4) 0.008(3) 0.015(4) 0.003(3) 0.004(3) -0.002(3)
O16 0.021(4) 0.016(4) 0.008(3) 0.002(3) -0.001(3) -0.002(3)
C1 0.011(5) 0.015(5) 0.009(5) 0.000(4) 0.006(4) 0.001(4)
C2 0.009(5) 0.017(5) 0.015(5) -0.007(5) 0.001(4) 0.002(4)
N1 0.058(8) 0.015(5) 0.038(7) -0.007(5) 0.002(6) 0.007(5)
N2 0.036(6) 0.020(5) 0.024(5) -0.003(4) 0.005(4) 0.002(5)
C3 0.038(8) 0.038(8) 0.035(7) -0.006(6) 0.008(6) 0.005(6)
C4 0.039(7) 0.009(5) 0.028(6) -0.005(5) 0.010(5) -0.001(5)
C5 0.034(7) 0.027(7) 0.033(7) 0.004(5) 0.004(6) -0.006(6)
C6 0.055(9) 0.029(7) 0.027(7) 0.004(6) 0.006(6) -0.014(7)
OW1 0.031(5) 0.026(5) 0.083(7) 0.008(5) 0.036(5) 0.004(4)

loop_
_atom_site_label
_atom_site_type_symbol
_atom_site_fract_x
_atom_site_fract_y
_atom_site_fract_z
_atom_site_U_iso_or_equiv
_atom_site_thermal_displace_type
_atom_site_occupancy
_atom_site_calc_flag
In1 In 0.25563(11) 0.0025 0.77951(8) 0.0102(2) Uani 1 d
In2 In -0.11908(10) 0.14147(5) 0.12599(8) 0.0104(2) Uani 1 d
P1 P -0.2639(4) 0.0474(2) 0.7570(3) 0.0094(6) Uani 1 d
P2 P -0.6060(4) 0.0913(2) 0.1582(4) 0.0117(6) Uani 1 d
P3 P 0.0705(4) -0.16326(14) 0.8707(3) 0.0122(5) Uani 1 d
O1 O -0.4482(11) -0.0117(4) 0.7273(9) 0.013(2) Uani 1 d
O2 O -0.0468(10) 0.0066(6) 0.8324(8) 0.0156(15) Uani 1 d
O3 O -0.2919(11) 0.1127(4) 0.8717(8) 0.0129(15) Uani 1 d
O4 O -0.2707(12) 0.0824(4) 0.5814(9) 0.016(2) Uani 1 d
O5 O -0.5934(11) 0.0282(4) 0.0322(9) 0.014(2) Uani 1 d
O6 O -0.5809(11) 0.0526(4) 0.3331(8) 0.015(2) Uani 1 d
O7 O -0.8132(10) 0.1367(5) 0.0928(8) 0.0150(15) Uani 1 d
O8 O -0.4222(11) 0.1493(5) 0.1763(8) 0.015(2) Uani 1 d
O9 O 0.2383(11) -0.1191(4) 0.8151(9) 0.016(2) Uani 1 d
O10 O -0.1386(12) -0.1703(4) 0.7225(9) 0.022(2) Uani 1 d
O11 O 0.0172(15) -0.1193(5) 1.0212(10) 0.022(2) Uani 1 d
O12 O 0.1618(12) -0.2402(4) 0.9470(9) 0.015(2) Uani 1 d
O13 O 0.2115(11) 0.1145(4) 0.6509(9) 0.0121(15) Uani 1 d
O14 O 0.0451(12) 0.1702(4) 0.4014(9) 0.016(2) Uani 1 d
O15 O 0.0818(12) -0.0245(4) 0.5083(9) 0.015(2) Uani 1 d
O16 O -0.0731(12) 0.0307(4) 0.2562(8) 0.016(2) Uani 1 d
C1 C 0.1028(16) 0.1133(6) 0.4952(13) 0.011(2) Uani 1 d
C2 C 0.0322(16) 0.0334(6) 0.4121(14) 0.014(2) Uani 1 d
N1 N -0.4315(20) -0.0998(6) 0.3943(14) 0.040(3) Uani 1 d
N2 N -0.4678(17) -0.2531(5) 0.2523(12) 0.027(2) Uani 1 d
C3 C -0.6175(21) -0.1517(8) 0.3977(17) 0.038(3) Uani 1 d
C4 C -0.5506(21) -0.2349(6) 0.4000(15) 0.026(3) Uani 1 d
C5 C -0.2769(21) -0.2040(7) 0.2605(16) 0.033(3) Uani 1 d
C6 C -0.3457(24) -0.1190(8) 0.2491(17) 0.039(3) Uani 1 d
OW1 O -0.4366(14) -0.2103(5) 0.8276(13) 0.042(2) Uani 1 d

loop_
_atom_type_symbol
_atom_type_description
_atom_type_scat_dispersion_real
_atom_type_scat_dispersion_imag
_atom_type_scat_source
C C 0.0033 0.0016 'International Tables Vol C Tables 4.2.6.8 and 6.1.1.4'
O O 0.0106 0.0060 'International Tables Vol C Tables 4.2.6.8 and 6.1.1.4'
P P 0.1023 0.0942 'International Tables Vol C Tables 4.2.6.8 and 6.1.1.4'
In In -0.7276 1.3100 'International Tables Vol C Tables 4.2.6.8 and 6.1.1.4'
N N 0.0061 0.0033 'International Tables Vol C Tables 4.2.6.8 and 6.1.1.4'
H H 0.0000 0.0000 'International Tables Vol C Tables 4.2.6.8 and 6.1.1.4'

loop_
_geom_angle_atom_site_label_1
_geom_angle_atom_site_label_2
_geom_angle_atom_site_label_3
_geom_angle
_geom_angle_site_symmetry_1
_geom_angle_site_symmetry_3
O5 In1 O1 92.4(3) 1_656 1_655
O5 In1 O2 88.7(3) 1_656 .
O1 In1 O2 175.1(4) 1_655 .
O5 In1 O9 96.2(3) 1_656 .
O1 In1 O9 90.0(3) 1_655 .
O2 In1 O9 85.2(3) . .
O5 In1 O13 103.9(3) 1_656 .
O1 In1 O13 90.2(3) 1_655 .
O2 In1 O13 94.2(3) . .
O9 In1 O13 159.8(3) . .
O5 In1 O15 178.0(3) 1_656 .
O1 In1 O15 89.5(3) 1_655 .
O2 In1 O15 89.3(3) . .
O9 In1 O15 83.8(3) . .
O13 In1 O15 76.0(2) . .
O7 In2 O3 96.1(3) 1_655 1_554
O7 In2 O8 176.2(3) 1_655 .
O3 In2 O8 87.6(3) 1_554 .
O7 In2 O12 92.9(3) 1_655 2_556
O3 In2 O12 88.3(3) 1_554 2_556
O8 In2 O12 86.7(3) . 2_556
O7 In2 O16 91.9(3) 1_655 .
O3 In2 O16 102.8(3) 1_554 .
O8 In2 O16 87.8(3) . .
O12 In2 O16 167.3(3) 2_556 .
O7 In2 O14 87.5(3) 1_655 .
O3 In2 O14 176.2(3) 1_554 .
O8 In2 O14 88.7(3) . .
O12 In2 O14 92.6(3) 2_556 .
O16 In2 O14 75.9(3) . .
O3 P1 O2 111.6(4) . .
O3 P1 O1 111.5(4) . .
O2 P1 O1 109.1(5) . .
O3 P1 O4 107.4(4) . .
O2 P1 O4 108.7(4) . .
O1 P1 O4 108.4(4) . .
O7 P2 O5 111.4(4) . .
O7 P2 O8 105.6(5) . .
O5 P2 O8 110.0(4) . .
O7 P2 O6 112.9(4) . .
O5 P2 O6 107.2(4) . .
O8 P2 O6 109.8(4) . .
O9 P3 O12 110.2(4) . .
O9 P3 O10 110.6(4) . .
O12 P3 O10 113.3(4) . .
O9 P3 O11 109.5(4) . .
O12 P3 O11 105.2(4) . .
O10 P3 O11 107.8(4) . .
P1 O1 In1 127.0(4) . 1_455
P1 O2 In1 136.4(5) . .
P1 O3 In2 131.4(4) . 1_556
P2 O5 In1 136.9(4) . 1_454
P2 O7 In2 139.0(5) . 1_455
P2 O8 In2 132.3(5) . .
P3 O9 In1 128.0(4) . .
P3 O12 In2 137.3(4) . 2_546
C1 O13 In1 115.0(6) . .
C1 O14 In2 113.8(6) . .
C2 O15 In1 114.1(6) . .
C2 O16 In2 114.4(7) . .
O14 C1 O13 125.8(9) . .
O14 C1 C2 117.0(8) . .
O13 C1 C2 117.2(8) . .
O16 C2 O15 124.1(9) . .
O16 C2 C1 118.4(8) . .
O15 C2 C1 117.5(8) . .
C6 N1 C3 111.8(10) . .
C5 N2 C4 109.8(9) . .
C4 C3 N1 110.3(10) . .
N2 C4 C3 111.4(10) . .
N2 C5 C6 109.2(11) . .
N1 C6 C5 109.8(10) . .

loop_
_geom_bond_atom_site_label_1
_geom_bond_atom_site_label_2
_geom_bond_distance
_geom_bond_site_symmetry_2
In1 O5 2.052(7) 1_656
In1 O1 2.111(7) 1_655
In1 O2 2.140(6) .
In1 O9 2.155(7) .
In1 O13 2.201(7) .
In1 O15 2.214(7) .
In2 O7 2.089(6) 1_655
In2 O3 2.104(6) 1_554
In2 O8 2.137(7) .
In2 O12 2.150(7) 2_556
In2 O16 2.188(7) .
In2 O14 2.239(7) .
P1 O3 1.524(7) .
P1 O2 1.535(8) .
P1 O1 1.546(7) .
P1 O4 1.550(7) .
P2 O7 1.517(8) .
P2 O5 1.529(7) .
P2 O8 1.541(8) .
P2 O6 1.546(7) .
P3 O9 1.516(7) .
P3 O12 1.527(7) .
P3 O10 1.528(7) .
P3 O11 1.577(8) .
O1 In1 2.111(7) 1_455
O3 In2 2.104(6) 1_556
O5 In1 2.052(7) 1_454
O7 In2 2.089(6) 1_455
O12 In2 2.150(7) 2_546
O13 C1 1.255(12) .
O14 C1 1.243(11) .
O15 C2 1.264(12) .
O16 C2 1.252(12) .
C1 C2 1.561(12) .
N1 C6 1.50(2) .
N1 C3 1.52(2) .
N2 C5 1.50(2) .
N2 C4 1.498(15) .
C3 C4 1.52(2) .
C5 C6 1.55(2) .
